data_7714591
loop_
_publ_author_name
'Yeganeh-Salman, Amir'
'Yeung, Jason'
'Miao, Linkun'
'Stephan, Douglas W.'

_publ_section_title
;
 Coordination chemistry and FLP reactivity of 1,1- and 1,2-bis-boranes.
;
_journal_issue 3
_journal_name_full 'Dalton transactions (Cambridge, England : 2003)'
_journal_page_first 1178
_journal_page_last 1189
_journal_paper_doi 10.1039/d3dt03660j
_journal_volume 53
_journal_year 2024
_chemical_absolute_configuration unk
_chemical_formula_moiety 'C39 H30 B2 F20 N2 Si'
_chemical_formula_sum 'C39 H30 B2 F20 N2 Si'
_chemical_formula_weight 956.388
_space_group_crystal_system monoclinic
_space_group_IT_number 9
_space_group_name_Hall 'C -2yc'
_space_group_name_H-M_alt 'C 1 c 1'
_symmetry_Int_Tables_number 9
_audit_creation_date 2023-09-21
_audit_creation_method
;
Olex2 1.5
(compiled 2023.08.24 svn.re1ec1418 for OlexSys, GUI svn.r6817)
;
_audit_update_record
;
2023-11-27 deposited with the CCDC.	2023-11-30 downloaded from the CCDC.
;
_cell_angle_alpha 90
_cell_angle_beta 95.857(8)
_cell_angle_gamma 90
_cell_formula_units_Z 4
_cell_length_a 11.6686(12)
_cell_length_b 18.4917(12)
_cell_length_c 19.1503(15)
_cell_measurement_reflns_used 8795
_cell_measurement_temperature 149.99
_cell_measurement_theta_max 23.30
_cell_measurement_theta_min 2.25
_cell_volume 4110.5(6)
_computing_molecular_graphics 'Olex2 1.5 (Dolomanov et al., 2009)'
_computing_publication_material 'Olex2 1.5 (Dolomanov et al., 2009)'
_computing_structure_refinement 'olex2.refine 1.5 (Bourhis et al., 2015)'
_diffrn_ambient_temperature 149.99
_diffrn_measured_fraction_theta_full 0.9997
_diffrn_measured_fraction_theta_max 0.9997
_diffrn_measurement_device_type 'Bruker APEX-II CCD'
_diffrn_measurement_method '\f and \w scans'
_diffrn_radiation_monochromator graphite
_diffrn_radiation_type 'Mo K\a'
_diffrn_radiation_wavelength 0.71073
_diffrn_reflns_av_R_equivalents 0.1528
_diffrn_reflns_av_unetI/netI 0.1264
_diffrn_reflns_Laue_measured_fraction_full 0.9997
_diffrn_reflns_Laue_measured_fraction_max 0.9997
_diffrn_reflns_limit_h_max 14
_diffrn_reflns_limit_h_min -14
_diffrn_reflns_limit_k_max 23
_diffrn_reflns_limit_k_min -23
_diffrn_reflns_limit_l_max 23
_diffrn_reflns_limit_l_min -24
_diffrn_reflns_number 61642
_diffrn_reflns_point_group_measured_fraction_full 0.9986
_diffrn_reflns_point_group_measured_fraction_max 0.9986
_diffrn_reflns_theta_full 24.9987
_diffrn_reflns_theta_max 25.00
_diffrn_reflns_theta_min 2.07
_diffrn_source_current 30.0
_diffrn_source_power 1.5
_diffrn_source_voltage 50.0
_diffrn_standards_number 0
_exptl_absorpt_coefficient_mu 0.181
_exptl_absorpt_correction_type none
_exptl_crystal_colour colourless
_exptl_crystal_colour_primary colourless
_exptl_crystal_density_diffrn 1.545
_exptl_crystal_description needle
_exptl_crystal_F_000 1930.365
_exptl_crystal_size_max 0.1
_exptl_crystal_size_mid 0.1
_exptl_crystal_size_min 0.1
_refine_diff_density_max 0.3886
_refine_diff_density_min -0.3591
_refine_diff_density_rms 0.0794
_refine_ls_abs_structure_details 'Hooft, R.W.W., Straver, L.H., Spek, A.L. (2010). J. Appl. Cryst., 43, 665-668.'
_refine_ls_abs_structure_Flack 0.09(18)
_refine_ls_d_res_high 0.8409
_refine_ls_d_res_low 9.8312
_refine_ls_extinction_coef 0.0019(3)
_refine_ls_extinction_expression Fc^*^=kFc[1+0.001xFc^2^\l^3^/sin(2\q)]^-1/4^
_refine_ls_goodness_of_fit_ref 1.0232
_refine_ls_hydrogen_treatment mixed
_refine_ls_matrix_type full
_refine_ls_number_constraints 52
_refine_ls_number_parameters 616
_refine_ls_number_reflns 7226
_refine_ls_number_restraints 2
_refine_ls_restrained_S_all 1.0232
_refine_ls_R_factor_all 0.0766
_refine_ls_R_factor_gt 0.0522
_refine_ls_shift/su_max 0.0010
_refine_ls_shift/su_mean 0.0000
_refine_ls_structure_factor_coef Fsqd
_refine_ls_weighting_details 'w=1/[\s^2^(Fo^2^)+(0.0384P)^2^] where P=(Fo^2^+2Fc^2^)/3'
_refine_ls_weighting_scheme calc
_refine_ls_wR_factor_gt 0.1200
_refine_ls_wR_factor_ref 0.1341
_reflns_Friedel_coverage 0.998
_reflns_limit_h_max 13
_reflns_limit_h_min -13
_reflns_limit_k_max 21
_reflns_limit_k_min -21
_reflns_limit_l_max 22
_reflns_limit_l_min -22
_reflns_number_gt 5597
_reflns_number_total 7226
_reflns_threshold_expression I>=2u(I)
_cod_data_source_file d3dt03660j2.cif
_cod_data_source_block 1_CCDC8
_cod_depositor_comments 'Adding full bibliography for 7714584--7714593.cif.'
_cod_original_sg_symbol_Hall ' C -2yc'
_cod_database_code 7714591
_olex2_refinement_description
;
1. Fixed Uiso
 At 1.2 times of:
  All C(H) groups, All C(H,H) groups
 At 1.5 times of:
  All C(H,H,H) groups
2. Others
 Fixed Sof: H4a(0.35) H4b(0.35) H4c(0.35) H3a(0.35) H3b(0.35) H3c(0.35)
 H1a(0.35) H1b(0.35) H1c(0.35) H63a(0.65) H63b(0.65) H63c(0.65) H2a(0.65)
 H2b(0.65) H2c(0.65) H75a(0.65) H75b(0.65) H75c(0.65) C63(0.65) H63a(0.65)
 H63b(0.65) H63c(0.65) C75(0.65) H75a(0.65) H75b(0.65) H75c(0.65) C2(0.65)
 H2a(0.65) H2b(0.65) H2c(0.65) C3(0.35) H3a(0.35) H3b(0.35) H3c(0.35) C1(0.35)
 H1a(0.35) H1b(0.35) H1c(0.35) C4(0.35) H4a(0.35) H4b(0.35) H4c(0.35)
 Fixed X: H1a(-0.15869) H1b(-0.0383) H1c(-0.1483)
 Fixed Y: H1a(0.03236) H1b(0.06585) H1c(0.11714)
 Fixed Z: H1a(0.48978) H1b(0.522) H1c(0.50596)
3.a Ternary CH refined with riding coordinates:
 C24(H24)
3.b Secondary CH2 refined with riding coordinates:
 C21(H21a,H21b)
3.c Idealised Me refined as rotating group:
 C45(H45a,H45b,H45c), C51(H51a,H51b,H51c), C54(H54a,H54b,H54c), C55(H55a,H55b,
 H55c), C59(H59a,H59b,H59c), C60(H60a,H60b,H60c), C63(H63a,H63b,H63c), C75(H75a,
 H75b,H75c), C2(H2a,H2b,H2c), C3(H3a,H3b,H3c), C4(H4a,H4b,H4c)
;
_olex2_submission_special_instructions 'No special instructions were received'

loop_
_space_group_symop_id
_space_group_symop_operation_xyz
1 x,y,z
2 x,-y,z+1/2
3 x+1/2,y+1/2,z
4 x+1/2,-y+1/2,z+1/2

loop_
_atom_site_label
_atom_site_type_symbol
_atom_site_fract_x
_atom_site_fract_y
_atom_site_fract_z
_atom_site_U_iso_or_equiv
_atom_site_adp_type
_atom_site_occupancy
_atom_site_refinement_flags_posn
_atom_site_refinement_flags_occupancy
_atom_site_disorder_group
Si1 Si -0.09401(10) 0.35552(6) 0.44320(6) 0.0273(3) Uani 1.000000 . . .
F1 F 0.51708(19) 0.36198(14) 0.53608(13) 0.0363(6) Uani 1.000000 . . .
F2 F 0.1955(2) 0.18250(13) 0.32336(13) 0.0338(6) Uani 1.000000 . . .
F3 F 0.2643(2) 0.22957(16) 0.67646(15) 0.0480(8) Uani 1.000000 . . .
F4 F 0.1305(2) 0.42804(12) 0.37739(13) 0.0342(6) Uani 1.000000 . . .
F5 F 0.30372(18) 0.38208(12) 0.47514(13) 0.0301(6) Uani 1.000000 . . .
F6 F 0.2531(2) 0.22172(14) 0.19729(13) 0.0395(7) Uani 1.000000 . . .
F7 F 0.0166(2) 0.15115(13) 0.63628(12) 0.0391(6) Uani 1.000000 . . .
F8 F 0.0657(2) 0.36534(13) 0.77297(13) 0.0382(6) Uani 1.000000 . . .
F9 F 0.2418(2) 0.12844(13) 0.47818(15) 0.0410(7) Uani 1.000000 . . .
F10 F 0.5963(2) 0.22598(15) 0.56825(15) 0.0481(8) Uani 1.000000 . . .
F11 F 0.2541(2) 0.36432(15) 0.16064(14) 0.0464(7) Uani 1.000000 . . .
C12 C 0.0388(3) 0.2633(2) 0.6979(2) 0.0245(9) Uani 1.000000 . . .
F13 F 0.1955(2) 0.46668(13) 0.25357(13) 0.0408(7) Uani 1.000000 . . .
F14 F 0.0078(2) 0.14168(16) 0.87890(14) 0.0508(8) Uani 1.000000 . . .
F15 F 0.1474(2) 0.46551(13) 0.60435(14) 0.0417(7) Uani 1.000000 . . .
N16 N -0.0055(3) 0.15289(19) 0.42121(18) 0.0280(8) Uani 1.000000 . . .
F17 F 0.4582(2) 0.11048(16) 0.53501(17) 0.0541(8) Uani 1.000000 . . .
C18 C 0.1936(3) 0.3463(2) 0.6426(2) 0.0241(9) Uani 1.000000 . . .
C19 C 0.3063(3) 0.1891(2) 0.4914(2) 0.0275(10) Uani 1.000000 . . .
C20 C 0.2597(3) 0.2565(2) 0.4749(2) 0.0226(9) Uani 1.000000 . . .
C21 C 0.0390(3) 0.2759(2) 0.5535(2) 0.0219(9) Uani 1.000000 . . .
N22 N -0.0904(3) 0.42624(19) 0.64993(18) 0.0262(8) Uani 1.000000 . . .
C23 C 0.0572(3) 0.2006(2) 0.4241(2) 0.0224(9) Uani 1.000000 . . .
C24 C 0.0513(3) 0.3217(2) 0.4851(2) 0.0215(8) Uani 1.000000 . . .
F25 F -0.0031(3) 0.07643(14) 0.75218(14) 0.0508(8) Uani 1.000000 . . .
F26 F 0.0434(3) 0.28796(16) 0.88784(14) 0.0536(8) Uani 1.000000 . . .
C28 C 0.0217(3) 0.1893(2) 0.6970(2) 0.0249(9) Uani 1.000000 . . .
C29 C 0.1912(3) 0.2544(2) 0.3076(2) 0.0237(9) Uani 1.000000 . . .
C30 C 0.4175(4) 0.1776(2) 0.5217(2) 0.0323(10) Uani 1.000000 . . .
F31 F 0.3656(3) 0.50995(17) 0.62912(19) 0.0716(11) Uani 1.000000 . . .
C32 C 0.2227(3) 0.2732(2) 0.2421(2) 0.0263(10) Uani 1.000000 . . .
C33 C 0.1572(3) 0.3029(2) 0.3571(2) 0.0226(9) Uani 1.000000 . . .
C34 C 0.0179(4) 0.1815(3) 0.8209(2) 0.0331(11) Uani 1.000000 . . .
C35 C 0.4471(3) 0.3043(3) 0.5211(2) 0.0304(10) Uani 1.000000 . . .
C36 C 0.0456(3) 0.2931(2) 0.7645(2) 0.0283(10) Uani 1.000000 . . .
C37 C 0.3371(3) 0.3128(2) 0.4914(2) 0.0248(9) Uani 1.000000 . . .
C38 C 0.2238(4) 0.3441(3) 0.2240(2) 0.0313(10) Uani 1.000000 . . .
C39 C 0.1928(3) 0.3955(2) 0.2703(2) 0.0268(10) Uani 1.000000 . . .
C40 C -0.0268(3) 0.3818(2) 0.6375(2) 0.0228(9) Uani 1.000000 . . .
C41 C 0.0120(4) 0.1486(2) 0.7568(2) 0.0317(10) Uani 1.000000 . . .
C42 C -0.1635(3) 0.4847(2) 0.6733(2) 0.0306(10) Uani 1.000000 . . .
C43 C 0.4884(3) 0.2361(3) 0.5383(2) 0.0312(10) Uani 1.000000 . . .
C44 C 0.1610(4) 0.3744(2) 0.3348(2) 0.0278(10) Uani 1.000000 . . .
C45 C -0.2169(4) 0.3218(3) 0.4893(3) 0.0400(12) Uani 1.000000 . . .
B46 B 0.1316(4) 0.2748(2) 0.4348(2) 0.0208(10) Uani 1.000000 . . .
B47 B 0.0618(4) 0.3145(2) 0.6299(2) 0.0219(10) Uani 1.000000 . . .
C48 C 0.3949(4) 0.3236(4) 0.6823(3) 0.0486(14) Uani 1.000000 . . .
C49 C 0.3391(4) 0.4407(3) 0.6446(3) 0.0434(13) Uani 1.000000 . . .
C50 C 0.2267(4) 0.4173(3) 0.6310(2) 0.0315(10) Uani 1.000000 . . .
C51 C -0.2571(4) 0.5000(3) 0.6148(3) 0.0424(13) Uani 1.000000 . . .
F52 F 0.5317(2) 0.4181(2) 0.68514(19) 0.0813(12) Uani 1.000000 . . .
C53 C -0.0775(4) 0.0870(2) 0.4218(3) 0.0399(12) Uani 1.000000 . . .
C54 C -0.2115(4) 0.4576(3) 0.7389(2) 0.0379(11) Uani 1.000000 . . .
C55 C -0.1304(4) 0.3250(3) 0.3494(2) 0.0401(12) Uani 1.000000 . . .
C56 C 0.2838(4) 0.3013(3) 0.6669(2) 0.0339(11) Uani 1.000000 . . .
C57 C 0.0357(4) 0.2543(3) 0.8254(2) 0.0326(10) Uani 1.000000 . . .
C58 C 0.4230(4) 0.3959(4) 0.6708(3) 0.0533(16) Uani 1.000000 . . .
C59 C -0.0826(4) 0.5489(3) 0.6905(3) 0.0516(15) Uani 1.000000 . . .
C60 C -0.0994(4) 0.4568(3) 0.4452(3) 0.0470(13) Uani 1.000000 . . .
C63 C -0.0001(7) 0.0320(4) 0.4669(5) 0.051(2) Uani 0.650000 . P 1
C75 C -0.1826(7) 0.1041(5) 0.4585(6) 0.060(3) Uani 0.650000 . P 1
F12 F 0.4782(2) 0.2771(2) 0.70652(17) 0.0710(11) Uani 1.000000 . . .
C2 C -0.1008(9) 0.0627(6) 0.3498(5) 0.072(3) Uani 0.650000 . P 1
C3 C -0.1988(10) 0.1132(9) 0.3746(8) 0.059(5) Uani 0.350000 . P 2
C1 C -0.1081(14) 0.0746(12) 0.4901(8) 0.099(10) Uani 0.350000 . P 2
C4 C -0.0236(12) 0.0337(9) 0.3794(11) 0.092(8) Uani 0.350000 . P 2
H21a H -0.0400(3) 0.2558(2) 0.5495(2) 0.0263(11) Uiso 1.000000 R . .
H21b H 0.0926(3) 0.2344(2) 0.5532(2) 0.0263(11) Uiso 1.000000 R . .
H24 H 0.0969(3) 0.3656(2) 0.5005(2) 0.0257(10) Uiso 1.000000 R . .
H45a H -0.2236(18) 0.2692(4) 0.4834(15) 0.0600(18) Uiso 1.000000 GR . .
H45b H -0.2033(14) 0.3334(16) 0.5394(4) 0.0600(18) Uiso 1.000000 GR . .
H45c H -0.2884(6) 0.3449(13) 0.4693(11) 0.0600(18) Uiso 1.000000 GR . .
H51a H -0.3042(17) 0.4566(6) 0.6054(12) 0.0637(19) Uiso 1.000000 GR . .
H51b H -0.3057(17) 0.5397(12) 0.6288(7) 0.0637(19) Uiso 1.000000 GR . .
H51c H -0.2221(4) 0.5138(17) 0.5724(5) 0.0637(19) Uiso 1.000000 GR . .
H54a H -0.256(2) 0.4962(6) 0.7585(9) 0.0568(17) Uiso 1.000000 GR . .
H54b H -0.262(2) 0.4159(10) 0.7272(4) 0.0568(17) Uiso 1.000000 GR . .
H54c H -0.1480(4) 0.4433(15) 0.7736(6) 0.0568(17) Uiso 1.000000 GR . .
H55a H -0.0743(17) 0.3451(14) 0.3201(4) 0.0601(18) Uiso 1.000000 GR . .
H55b H -0.128(3) 0.2720(3) 0.3473(3) 0.0601(18) Uiso 1.000000 GR . .
H55c H -0.2078(12) 0.3419(15) 0.3323(6) 0.0601(18) Uiso 1.000000 GR . .
H59a H -0.047(2) 0.5628(13) 0.6484(6) 0.077(2) Uiso 1.000000 GR . .
H59b H -0.1268(7) 0.5899(7) 0.7062(19) 0.077(2) Uiso 1.000000 GR . .
H59c H -0.0228(19) 0.5352(7) 0.7278(13) 0.077(2) Uiso 1.000000 GR . .
H60a H -0.077(3) 0.4738(3) 0.4931(5) 0.0704(19) Uiso 1.000000 GR . .
H60b H -0.046(2) 0.4764(3) 0.4135(15) 0.0704(19) Uiso 1.000000 GR . .
H60c H -0.1780(8) 0.4731(3) 0.4301(19) 0.0704(19) Uiso 1.000000 GR . .
H63a H 0.019(4) 0.0519(14) 0.5141(10) 0.076(3) Uiso 0.650000 GR P 1
H63b H -0.042(2) -0.0136(11) 0.470(3) 0.076(3) Uiso 0.650000 GR P 1
H63c H 0.071(2) 0.023(2) 0.4448(16) 0.076(3) Uiso 0.650000 GR P 1
H75a H -0.235(3) 0.0623(14) 0.455(3) 0.090(4) Uiso 0.650000 GR P 1
H75b H -0.1591(9) 0.115(3) 0.5079(10) 0.090(4) Uiso 0.650000 GR P 1
H75c H -0.222(3) 0.146(2) 0.436(2) 0.090(4) Uiso 0.650000 GR P 1
H2a H -0.0281(10) 0.058(4) 0.3286(13) 0.109(5) Uiso 0.650000 GR P 1
H2b H -0.139(6) 0.016(2) 0.3489(6) 0.109(5) Uiso 0.650000 GR P 1
H2c H -0.151(5) 0.098(2) 0.3232(11) 0.109(5) Uiso 0.650000 GR P 1
H3a H -0.183(2) 0.123(6) 0.3262(17) 0.088(7) Uiso 0.350000 GR P 2
H3b H -0.257(4) 0.075(3) 0.375(5) 0.088(7) Uiso 0.350000 GR P 2
H3c H -0.228(6) 0.157(4) 0.395(4) 0.088(7) Uiso 0.350000 GR P 2
H1a H -0.158690 0.032360 0.489780 0.148(15) Uiso 0.350000 . P 2
H1b H -0.038300 0.065850 0.522000 0.148(15) Uiso 0.350000 . P 2
H1c H -0.148300 0.117140 0.505960 0.148(15) Uiso 0.350000 . P 2
H4a H -0.083(2) 0.001(6) 0.357(7) 0.139(12) Uiso 0.350000 GR P 2
H4b H 0.015(12) 0.0585(10) 0.343(6) 0.139(12) Uiso 0.350000 GR P 2
H4c H 0.033(10) 0.005(6) 0.4095(17) 0.139(12) Uiso 0.350000 GR P 2

loop_
_atom_site_aniso_label
_atom_site_aniso_U_11
_atom_site_aniso_U_22
_atom_site_aniso_U_33
_atom_site_aniso_U_12
_atom_site_aniso_U_13
_atom_site_aniso_U_23
Si1 0.0268(6) 0.0304(6) 0.0248(6) 0.0038(5) 0.0030(5) 0.0016(5)
F1 0.0279(13) 0.0442(16) 0.0368(15) -0.0116(12) 0.0032(11) -0.0081(12)
F2 0.0480(15) 0.0247(14) 0.0304(14) 0.0008(11) 0.0120(11) -0.0029(11)
F3 0.0380(15) 0.0544(19) 0.0533(19) 0.0180(13) 0.0126(13) 0.0236(14)
F4 0.0498(15) 0.0198(13) 0.0346(14) 0.0009(11) 0.0124(12) 0.0010(10)
F5 0.0314(13) 0.0211(13) 0.0382(15) -0.0033(10) 0.0055(11) -0.0015(11)
F6 0.0475(15) 0.0468(17) 0.0263(14) -0.0045(12) 0.0146(12) -0.0063(12)
F7 0.0698(18) 0.0252(13) 0.0228(14) -0.0064(12) 0.0082(12) -0.0023(10)
F8 0.0551(17) 0.0307(15) 0.0286(14) -0.0007(12) 0.0024(12) -0.0055(11)
F9 0.0413(15) 0.0223(14) 0.0579(19) -0.0004(11) -0.0019(13) 0.0087(12)
F10 0.0290(15) 0.063(2) 0.0510(18) 0.0043(13) -0.0043(12) 0.0135(15)
F11 0.0557(17) 0.0587(19) 0.0261(15) -0.0150(14) 0.0111(13) 0.0065(13)
C12 0.019(2) 0.027(2) 0.028(2) 0.0030(17) 0.0048(17) 0.0009(18)
F13 0.0531(16) 0.0301(15) 0.0393(16) -0.0064(12) 0.0052(13) 0.0153(12)
F14 0.071(2) 0.0532(18) 0.0304(16) -0.0014(15) 0.0157(14) 0.0152(13)
F15 0.0473(16) 0.0263(14) 0.0533(17) -0.0039(12) 0.0144(13) 0.0012(13)
N16 0.035(2) 0.022(2) 0.027(2) -0.0060(17) 0.0062(16) -0.0048(15)
F17 0.0463(16) 0.0378(17) 0.077(2) 0.0110(13) -0.0007(15) 0.0169(15)
C18 0.023(2) 0.033(2) 0.016(2) -0.0022(18) 0.0032(16) -0.0038(17)
C19 0.032(2) 0.021(2) 0.030(3) -0.0045(19) 0.0016(19) 0.0027(18)
C20 0.025(2) 0.026(2) 0.017(2) 0.0008(18) 0.0078(16) 0.0003(17)
C21 0.022(2) 0.022(2) 0.023(2) 0.0011(17) 0.0036(16) 0.0014(17)
N22 0.0196(18) 0.027(2) 0.032(2) 0.0016(15) 0.0044(15) 0.0002(16)
C23 0.026(2) 0.022(2) 0.020(2) -0.0010(19) 0.0023(17) -0.0011(17)
C24 0.026(2) 0.020(2) 0.018(2) -0.0020(17) 0.0019(16) -0.0009(17)
F25 0.089(2) 0.0289(16) 0.0359(16) -0.0122(15) 0.0106(14) 0.0096(12)
F26 0.087(2) 0.0568(19) 0.0184(14) -0.0015(16) 0.0109(13) -0.0049(13)
C28 0.029(2) 0.027(2) 0.019(2) -0.0026(18) 0.0046(17) 0.0004(18)
C29 0.026(2) 0.021(2) 0.024(2) -0.0035(17) -0.0000(17) -0.0024(17)
C30 0.034(3) 0.031(3) 0.033(3) 0.010(2) 0.009(2) 0.012(2)
F31 0.060(2) 0.053(2) 0.108(3) -0.0314(16) 0.0410(19) -0.0362(19)
C32 0.021(2) 0.040(3) 0.018(2) -0.0048(19) 0.0050(16) -0.0062(19)
C33 0.021(2) 0.027(2) 0.020(2) -0.0025(17) 0.0003(17) -0.0020(17)
C34 0.036(2) 0.044(3) 0.021(2) 0.001(2) 0.0088(18) 0.015(2)
C35 0.025(2) 0.046(3) 0.022(2) -0.010(2) 0.0102(18) -0.006(2)
C36 0.030(2) 0.030(3) 0.024(2) 0.0014(19) 0.0018(19) 0.0026(19)
C37 0.027(2) 0.032(3) 0.016(2) 0.0054(19) 0.0085(17) 0.0025(18)
C38 0.034(2) 0.044(3) 0.017(2) -0.009(2) 0.0052(18) 0.008(2)
C39 0.028(2) 0.028(2) 0.023(2) -0.0075(18) -0.0041(17) 0.0112(18)
C40 0.022(2) 0.029(2) 0.017(2) -0.0067(19) 0.0001(16) 0.0051(17)
C41 0.035(2) 0.030(3) 0.032(3) -0.0022(19) 0.0080(19) 0.008(2)
C42 0.027(2) 0.027(2) 0.039(3) 0.0051(19) 0.0053(19) 0.0015(19)
C43 0.019(2) 0.045(3) 0.030(2) 0.001(2) 0.0024(18) 0.003(2)
C44 0.029(2) 0.028(2) 0.027(2) -0.0017(18) 0.0036(18) 0.0017(19)
C45 0.032(2) 0.051(3) 0.037(3) 0.003(2) 0.004(2) 0.002(2)
B46 0.031(2) 0.014(2) 0.017(2) -0.0053(19) 0.0060(19) -0.0016(18)
B47 0.020(2) 0.019(2) 0.026(3) -0.0018(19) 0.0031(19) 0.0013(19)
C48 0.025(3) 0.093(5) 0.028(3) 0.010(3) 0.003(2) -0.005(3)
C49 0.043(3) 0.045(3) 0.046(3) -0.018(3) 0.023(2) -0.026(2)
C50 0.030(2) 0.037(3) 0.029(2) -0.009(2) 0.0095(19) -0.009(2)
C51 0.040(3) 0.047(3) 0.041(3) 0.017(2) 0.006(2) 0.001(2)
F52 0.0285(17) 0.132(3) 0.085(3) -0.0285(19) 0.0117(16) -0.046(2)
C53 0.049(3) 0.029(3) 0.042(3) -0.025(2) 0.007(2) -0.005(2)
C54 0.034(3) 0.043(3) 0.039(3) 0.007(2) 0.012(2) -0.001(2)
C55 0.034(3) 0.057(3) 0.028(3) 0.004(2) 0.001(2) -0.004(2)
C56 0.029(2) 0.048(3) 0.026(2) 0.006(2) 0.0038(19) 0.004(2)
C57 0.036(3) 0.044(3) 0.018(2) 0.002(2) 0.0051(18) -0.000(2)
C58 0.024(3) 0.094(5) 0.043(3) -0.016(3) 0.011(2) -0.032(3)
C59 0.053(3) 0.025(3) 0.078(4) -0.003(2) 0.012(3) -0.014(3)
C60 0.042(3) 0.038(3) 0.061(3) 0.011(2) 0.009(2) 0.010(3)
C63 0.060(5) 0.025(4) 0.065(6) -0.005(4) -0.007(4) 0.014(4)
C75 0.044(5) 0.046(6) 0.092(9) -0.015(4) 0.014(5) 0.009(5)
F12 0.0281(16) 0.127(3) 0.058(2) 0.0227(17) 0.0006(14) 0.016(2)
C2 0.095(8) 0.063(7) 0.055(6) -0.049(6) -0.015(5) -0.014(5)
C3 0.050(10) 0.049(10) 0.074(13) -0.027(8) -0.009(9) 0.005(9)
C1 0.17(3) 0.100(18) 0.036(11) -0.096(19) 0.040(13) -0.004(11)
C4 0.092(16) 0.018(9) 0.16(3) 0.001(9) 0.002(16) -0.018(12)

loop_
_atom_type_symbol
_atom_type_scat_dispersion_real
_atom_type_scat_dispersion_imag
_atom_type_scat_Cromer_Mann_a1
_atom_type_scat_Cromer_Mann_a2
_atom_type_scat_Cromer_Mann_a3
_atom_type_scat_Cromer_Mann_a4
_atom_type_scat_Cromer_Mann_b1
_atom_type_scat_Cromer_Mann_b2
_atom_type_scat_Cromer_Mann_b3
_atom_type_scat_Cromer_Mann_b4
_atom_type_scat_Cromer_Mann_c
_atom_type_scat_source
_atom_type_scat_dispersion_source
B 0.00156 0.00068 2.05450 1.33260 1.09790 0.70680 23.21850 1.02100 60.34980 0.14030 -0.19320 'International Tables Volume C Table 6.1.1.4 (pp. 500-502)' 'Brennan, Cowan, Rev. Sci. Instrum., 1992, 63, 850'
C 0.00313 0.00162 2.31000 1.02000 1.58860 0.86500 20.84390 10.20750 0.56870 51.65120 0.21560 'International Tables Volume C Table 6.1.1.4 (pp. 500-502)' 'Brennan, Cowan, Rev. Sci. Instrum., 1992, 63, 850'
F 0.01756 0.01033 3.53920 2.64120 1.51700 1.02430 10.28250 4.29440 0.26150 26.14760 0.27760 'International Tables Volume C Table 6.1.1.4 (pp. 500-502)' 'Brennan, Cowan, Rev. Sci. Instrum., 1992, 63, 850'
H 0.00000 0.00000 0.49300 0.32291 0.14019 0.04081 10.51090 26.12570 3.14236 57.79970 0.00304 'International Tables Volume C Table 6.1.1.4 (pp. 500-502)' 'Brennan, Cowan, Rev. Sci. Instrum., 1992, 63, 850'
N 0.00612 0.00332 12.21260 3.13220 2.01250 1.16630 0.00570 9.89330 28.99750 0.58260 -11.52900 'International Tables Volume C Table 6.1.1.4 (pp. 500-502)' 'Brennan, Cowan, Rev. Sci. Instrum., 1992, 63, 850'
Si 0.08275 0.07119 6.29150 3.03530 1.98910 1.54100 2.43860 32.33370 0.67850 81.69370 1.14070 'International Tables Volume C Table 6.1.1.4 (pp. 500-502)' 'Brennan, Cowan, Rev. Sci. Instrum., 1992, 63, 850'

loop_
_geom_angle_atom_site_label_1
_geom_angle_atom_site_label_2
_geom_angle_atom_site_label_3
_geom_angle
_geom_angle_site_symmetry_1
_geom_angle_site_symmetry_3
_geom_angle_publ_flag
C45 Si1 C24 112.6(2) . . ?
C55 Si1 C24 113.98(19) . . ?
C55 Si1 C45 103.9(2) . . ?
C60 Si1 C24 110.5(2) . . ?
C60 Si1 C45 107.2(2) . . ?
C60 Si1 C55 108.3(3) . . ?
C36 C12 C28 113.5(4) . . ?
B47 C12 C28 126.3(4) . . ?
B47 C12 C36 120.0(4) . . ?
C53 N16 C23 174.2(4) . . ?
C50 C18 B47 125.8(4) . . ?
C56 C18 B47 120.3(4) . . ?
C56 C18 C50 113.9(4) . . ?
C20 C19 F9 120.2(3) . . ?
C30 C19 F9 115.5(4) . . ?
C30 C19 C20 124.3(4) . . ?
C37 C20 C19 113.0(4) . . ?
B46 C20 C19 127.6(4) . . ?
B46 C20 C37 119.3(3) . . ?
B47 C21 C24 119.5(3) . . ?
H21a C21 C24 107.46(19) . . ?
H21a C21 B47 107.5(2) . . ?
H21b C21 C24 107.46(19) . . ?
H21b C21 B47 107.5(2) . . ?
H21b C21 H21a 107.0 . . ?
C42 N22 C40 173.5(4) . . ?
B46 C23 N16 171.0(4) . . ?
C21 C24 Si1 111.9(3) . . ?
B46 C24 Si1 117.3(3) . . ?
B46 C24 C21 107.9(3) . . ?
H24 C24 Si1 106.33(12) . . ?
H24 C24 C21 106.3(2) . . ?
H24 C24 B46 106.3(2) . . ?
C12 C28 F7 121.2(3) . . ?
C41 C28 F7 115.3(4) . . ?
C41 C28 C12 123.5(4) . . ?
C32 C29 F2 116.0(3) . . ?
C33 C29 F2 118.9(3) . . ?
C33 C29 C32 125.1(4) . . ?
C19 C30 F17 121.2(4) . . ?
C43 C30 F17 119.3(4) . . ?
C43 C30 C19 119.5(4) . . ?
C29 C32 F6 120.5(4) . . ?
C38 C32 F6 120.5(4) . . ?
C38 C32 C29 119.0(4) . . ?
C44 C33 C29 112.5(4) . . ?
B46 C33 C29 120.5(4) . . ?
B46 C33 C44 126.6(3) . . ?
C41 C34 F14 119.8(4) . . ?
C57 C34 F14 120.9(4) . . ?
C57 C34 C41 119.3(4) . . ?
C37 C35 F1 121.3(4) . . ?
C43 C35 F1 118.8(4) . . ?
C43 C35 C37 119.8(4) . . ?
C12 C36 F8 119.5(4) . . ?
C57 C36 F8 115.8(4) . . ?
C57 C36 C12 124.7(4) . . ?
C20 C37 F5 119.0(3) . . ?
C35 C37 F5 116.1(4) . . ?
C35 C37 C20 124.9(4) . . ?
C32 C38 F11 120.5(4) . . ?
C39 C38 F11 119.9(4) . . ?
C39 C38 C32 119.6(4) . . ?
C38 C39 F13 120.4(4) . . ?
C44 C39 F13 119.9(4) . . ?
C44 C39 C38 119.6(4) . . ?
B47 C40 N22 172.7(4) . . ?
C28 C41 F25 120.4(4) . . ?
C34 C41 F25 119.6(4) . . ?
C34 C41 C28 120.0(4) . . ?
C51 C42 N22 108.1(4) . . ?
C54 C42 N22 106.5(3) . . ?
C54 C42 C51 112.2(4) . . ?
C59 C42 N22 105.7(3) . . ?
C59 C42 C51 113.4(4) . . ?
C59 C42 C54 110.5(4) . . ?
C30 C43 F10 120.3(4) . . ?
C35 C43 F10 121.2(4) . . ?
C35 C43 C30 118.4(4) . . ?
C33 C44 F4 119.5(4) . . ?
C39 C44 F4 116.3(4) . . ?
C39 C44 C33 124.2(4) . . ?
H45a C45 Si1 109.5 . . ?
H45b C45 Si1 109.5 . . ?
H45b C45 H45a 109.5 . . ?
H45c C45 Si1 109.5 . . ?
H45c C45 H45a 109.5 . . ?
H45c C45 H45b 109.5 . . ?
C23 B46 C20 109.4(3) . . ?
C24 B46 C20 112.2(3) . . ?
C24 B46 C23 100.9(3) . . ?
C33 B46 C20 104.4(3) . . ?
C33 B46 C23 107.4(3) . . ?
C33 B46 C24 122.1(3) . . ?
C18 B47 C12 108.2(3) . . ?
C21 B47 C12 115.6(3) . . ?
C21 B47 C18 110.9(3) . . ?
C40 B47 C12 102.1(3) . . ?
C40 B47 C18 107.8(3) . . ?
C40 B47 C21 111.6(3) . . ?
C58 C48 C56 119.1(5) . . ?
F12 C48 C56 121.3(6) . . ?
F12 C48 C58 119.6(4) . . ?
C50 C49 F31 119.2(5) . . ?
C58 C49 F31 119.4(4) . . ?
C58 C49 C50 121.4(5) . . ?
C18 C50 F15 119.5(4) . . ?
C49 C50 F15 117.9(4) . . ?
C49 C50 C18 122.6(5) . . ?
H51a C51 C42 109.5 . . ?
H51b C51 C42 109.5 . . ?
H51b C51 H51a 109.5 . . ?
H51c C51 C42 109.5 . . ?
H51c C51 H51a 109.5 . . ?
H51c C51 H51b 109.5 . . ?
C63 C53 N16 104.1(4) . . ?
C75 C53 N16 108.6(5) . . ?
C75 C53 C63 109.3(6) . . ?
C2 C53 N16 107.4(5) . . ?
C2 C53 C63 111.6(6) . . ?
C2 C53 C75 115.2(7) . . ?
C3 C53 N16 102.0(6) . . ?
C3 C53 C63 153.9(7) . . ?
C3 C53 C75 60.4(7) . . ?
C3 C53 C2 60.6(7) . . ?
C1 C53 N16 109.7(8) . . ?
C1 C53 C63 64.4(10) . . ?
C1 C53 C75 46.1(8) . . ?
C1 C53 C2 142.4(8) . . ?
C1 C53 C3 105.5(10) . . ?
C4 C53 N16 106.0(7) . . ?
C4 C53 C63 67.1(9) . . ?
C4 C53 C75 144.9(8) . . ?
C4 C53 C2 46.5(8) . . ?
C4 C53 C3 106.5(9) . . ?
C4 C53 C1 124.9(13) . . ?
H54a C54 C42 109.5 . . ?
H54b C54 C42 109.5 . . ?
H54b C54 H54a 109.5 . . ?
H54c C54 C42 109.5 . . ?
H54c C54 H54a 109.5 . . ?
H54c C54 H54b 109.5 . . ?
H55a C55 Si1 109.5 . . ?
H55b C55 Si1 109.5 . . ?
H55b C55 H55a 109.5 . . ?
H55c C55 Si1 109.5 . . ?
H55c C55 H55a 109.5 . . ?
H55c C55 H55b 109.5 . . ?
C18 C56 F3 119.9(4) . . ?
C48 C56 F3 115.7(4) . . ?
C48 C56 C18 124.4(5) . . ?
C34 C57 F26 120.5(4) . . ?
C36 C57 F26 120.5(4) . . ?
C36 C57 C34 118.9(4) . . ?
C49 C58 C48 118.4(4) . . ?
F52 C58 C48 119.6(5) . . ?
F52 C58 C49 122.0(6) . . ?
H59a C59 C42 109.5 . . ?
H59b C59 C42 109.5 . . ?
H59b C59 H59a 109.5 . . ?
H59c C59 C42 109.5 . . ?
H59c C59 H59a 109.5 . . ?
H59c C59 H59b 109.5 . . ?
H60a C60 Si1 109.5 . . ?
H60b C60 Si1 109.5 . . ?
H60b C60 H60a 109.5 . . ?
H60c C60 Si1 109.5 . . ?
H60c C60 H60a 109.5 . . ?
H60c C60 H60b 109.5 . . ?
H63a C63 C53 109.5 . . ?
H63b C63 C53 109.5 . . ?
H63b C63 H63a 109.5 . . ?
H63c C63 C53 109.5 . . ?
H63c C63 H63a 109.5 . . ?
H63c C63 H63b 109.5 . . ?
H75a C75 C53 109.5 . . ?
H75b C75 C53 109.5 . . ?
H75b C75 H75a 109.5 . . ?
H75c C75 C53 109.5 . . ?
H75c C75 H75a 109.5 . . ?
H75c C75 H75b 109.5 . . ?
H2a C2 C53 109.5 . . ?
H2b C2 C53 109.5 . . ?
H2b C2 H2a 109.5 . . ?
H2c C2 C53 109.5 . . ?
H2c C2 H2a 109.5 . . ?
H2c C2 H2b 109.5 . . ?
H3a C3 C53 109.5 . . ?
H3b C3 C53 109.5 . . ?
H3b C3 H3a 109.5 . . ?
H3c C3 C53 109.5 . . ?
H3c C3 H3a 109.5 . . ?
H3c C3 H3b 109.5 . . ?
H1a C1 C53 109.5(14) . . ?
H1b C1 C53 109.4(13) . . ?
H1b C1 H1a 109(2) . . ?
H1c C1 C53 109.5(17) . . ?
H1c C1 H1a 109.5(15) . . ?
H1c C1 H1b 109.5(17) . . ?
H4a C4 C53 109.5 . . ?
H4b C4 C53 109.5 . . ?
H4b C4 H4a 109.5 . . ?
H4c C4 C53 109.5 . . ?
H4c C4 H4a 109.5 . . ?
H4c C4 H4b 109.5 . . ?

loop_
_geom_bond_atom_site_label_1
_geom_bond_atom_site_label_2
_geom_bond_distance
_geom_bond_site_symmetry_2
_geom_bond_publ_flag
Si1 C24 1.906(4) . ?
Si1 C45 1.866(5) . ?
Si1 C55 1.889(5) . ?
Si1 C60 1.874(5) . ?
F1 C35 1.356(5) . ?
F2 C29 1.363(5) . ?
F3 C56 1.362(6) . ?
F4 C44 1.354(5) . ?
F5 C37 1.366(5) . ?
F6 C32 1.353(5) . ?
F7 C28 1.356(5) . ?
F8 C36 1.364(5) . ?
F9 C19 1.360(5) . ?
F10 C43 1.343(5) . ?
F11 C38 1.350(5) . ?
C12 C28 1.384(6) . ?
C12 C36 1.384(6) . ?
C12 B47 1.654(6) . ?
F13 C39 1.356(5) . ?
F14 C34 1.347(5) . ?
F15 C50 1.347(5) . ?
N16 C23 1.144(5) . ?
N16 C53 1.481(5) . ?
F17 C30 1.345(5) . ?
C18 B47 1.641(6) . ?
C18 C50 1.394(6) . ?
C18 C56 1.384(6) . ?
C19 C20 1.384(6) . ?
C19 C30 1.383(6) . ?
C20 C37 1.393(6) . ?
C20 B46 1.645(6) . ?
C21 C24 1.578(5) . ?
C21 B47 1.624(6) . ?
C21 H21a 0.9900 . ?
C21 H21b 0.9900 . ?
N22 C40 1.149(5) . ?
N22 C42 1.474(5) . ?
C23 B46 1.626(6) . ?
C24 B46 1.655(6) . ?
C24 H24 1.0000 . ?
F25 C41 1.347(5) . ?
F26 C57 1.343(5) . ?
C28 C41 1.384(6) . ?
C29 C32 1.387(6) . ?
C29 C33 1.393(6) . ?
C30 C43 1.378(6) . ?
F31 C49 1.358(6) . ?
C32 C38 1.356(6) . ?
C33 C44 1.393(6) . ?
C33 B46 1.632(6) . ?
C34 C41 1.366(7) . ?
C34 C57 1.365(7) . ?
C35 C37 1.359(6) . ?
C35 C43 1.378(7) . ?
C36 C57 1.383(6) . ?
C38 C39 1.373(6) . ?
C39 C44 1.383(6) . ?
C40 B47 1.633(6) . ?
C42 C51 1.509(6) . ?
C42 C54 1.512(6) . ?
C42 C59 1.532(6) . ?
C45 H45a 0.9800 . ?
C45 H45b 0.9800 . ?
C45 H45c 0.9800 . ?
C48 C56 1.364(7) . ?
C48 C58 1.399(9) . ?
C48 F12 1.344(6) . ?
C49 C50 1.380(6) . ?
C49 C58 1.339(8) . ?
C51 H51a 0.9800 . ?
C51 H51b 0.9800 . ?
C51 H51c 0.9800 . ?
F52 C58 1.335(5) . ?
C53 C63 1.560(9) . ?
C53 C75 1.509(10) . ?
C53 C2 1.449(10) . ?
C53 C3 1.672(14) . ?
C53 C1 1.409(16) . ?
C53 C4 1.459(18) . ?
C54 H54a 0.9800 . ?
C54 H54b 0.9800 . ?
C54 H54c 0.9800 . ?
C55 H55a 0.9800 . ?
C55 H55b 0.9800 . ?
C55 H55c 0.9800 . ?
C59 H59a 0.9800 . ?
C59 H59b 0.9800 . ?
C59 H59c 0.9800 . ?
C60 H60a 0.9800 . ?
C60 H60b 0.9800 . ?
C60 H60c 0.9800 . ?
C63 H63a 0.9800 . ?
C63 H63b 0.9800 . ?
C63 H63c 0.9800 . ?
C75 H75a 0.9800 . ?
C75 H75b 0.9800 . ?
C75 H75c 0.9800 . ?
C2 H2a 0.9800 . ?
C2 H2b 0.9800 . ?
C2 H2c 0.9800 . ?
C3 H3a 0.9800 . ?
C3 H3b 0.9800 . ?
C3 H3c 0.9800 . ?
C1 H1a 0.979(17) . ?
C1 H1b 0.980(18) . ?
C1 H1c 0.98(2) . ?
C4 H4a 0.9800 . ?
C4 H4b 0.9800 . ?
C4 H4c 0.9800 . ?

loop_
_geom_torsion_atom_site_label_1
_geom_torsion_atom_site_label_2
_geom_torsion_atom_site_label_3
_geom_torsion_atom_site_label_4
_geom_torsion
_geom_torsion_site_symmetry_1
_geom_torsion_site_symmetry_2
_geom_torsion_site_symmetry_3
_geom_torsion_site_symmetry_4
_geom_torsion_publ_flag
Si1 C24 C21 B47 -97.7(3) . . . . ?
Si1 C24 B46 C20 173.9(3) . . . . ?
Si1 C24 B46 C23 -69.7(3) . . . . ?
Si1 C24 B46 C33 48.9(3) . . . . ?
F1 C35 C37 F5 2.6(4) . . . . ?
F1 C35 C37 C20 -179.6(3) . . . . ?
F1 C35 C43 F10 -1.1(4) . . . . ?
F1 C35 C43 C30 -178.7(4) . . . . ?
F2 C29 C32 F6 1.3(4) . . . . ?
F2 C29 C32 C38 -177.9(4) . . . . ?
F2 C29 C33 C44 177.8(4) . . . . ?
F2 C29 C33 B46 4.2(4) . . . . ?
F3 C56 C18 B47 3.7(5) . . . . ?
F3 C56 C18 C50 -176.2(4) . . . . ?
F3 C56 C48 C58 177.2(4) . . . . ?
F3 C56 C48 F12 -1.2(5) . . . . ?
F4 C44 C33 C29 -179.9(4) . . . . ?
F4 C44 C33 B46 -6.8(5) . . . . ?
F4 C44 C39 F13 1.9(4) . . . . ?
F4 C44 C39 C38 -179.4(3) . . . . ?
F5 C37 C20 C19 177.3(3) . . . . ?
F5 C37 C20 B46 1.2(4) . . . . ?
F5 C37 C35 C43 -179.1(3) . . . . ?
F6 C32 C29 C33 -179.2(3) . . . . ?
F6 C32 C38 F11 0.7(4) . . . . ?
F6 C32 C38 C39 -179.9(4) . . . . ?
F7 C28 C12 C36 -177.9(4) . . . . ?
F7 C28 C12 B47 -3.4(5) . . . . ?
F7 C28 C41 F25 -1.0(4) . . . . ?
F7 C28 C41 C34 178.9(4) . . . . ?
F8 C36 C12 C28 178.1(4) . . . . ?
F8 C36 C12 B47 3.2(4) . . . . ?
F8 C36 C57 F26 1.4(4) . . . . ?
F8 C36 C57 C34 -178.7(4) . . . . ?
F9 C19 C20 C37 -179.8(4) . . . . ?
F9 C19 C20 B46 -4.0(5) . . . . ?
F9 C19 C30 F17 1.7(4) . . . . ?
F9 C19 C30 C43 -178.6(3) . . . . ?
F10 C43 C30 F17 -0.8(5) . . . . ?
F10 C43 C30 C19 179.5(4) . . . . ?
F10 C43 C35 C37 -179.5(4) . . . . ?
F11 C38 C32 C29 179.9(4) . . . . ?
F11 C38 C39 F13 -1.9(4) . . . . ?
F11 C38 C39 C44 179.5(4) . . . . ?
C12 C28 C41 F25 -179.1(4) . . . . ?
C12 C28 C41 C34 0.8(5) . . . . ?
C12 C36 C57 F26 -180.0(4) . . . . ?
C12 C36 C57 C34 -0.1(5) . . . . ?
C12 B47 C18 C50 -135.8(3) . . . . ?
C12 B47 C18 C56 44.4(4) . . . . ?
C12 B47 C21 C24 176.3(3) . . . . ?
F13 C39 C38 C32 178.8(4) . . . . ?
F13 C39 C44 C33 -179.0(3) . . . . ?
F14 C34 C41 F25 -0.4(5) . . . . ?
F14 C34 C41 C28 179.7(4) . . . . ?
F14 C34 C57 F26 -0.1(5) . . . . ?
F14 C34 C57 C36 180.0(4) . . . . ?
F15 C50 C18 B47 -2.8(5) . . . . ?
F15 C50 C18 C56 177.0(4) . . . . ?
F15 C50 C49 F31 -1.6(4) . . . . ?
F15 C50 C49 C58 -179.7(4) . . . . ?
F17 C30 C19 C20 -178.5(4) . . . . ?
F17 C30 C43 C35 176.8(4) . . . . ?
C18 B47 C21 C24 -60.1(4) . . . . ?
C18 C50 C49 F31 177.2(4) . . . . ?
C18 C50 C49 C58 -0.8(5) . . . . ?
C18 C56 C48 C58 -2.6(5) . . . . ?
C18 C56 C48 F12 179.1(4) . . . . ?
C19 C20 C37 C35 -0.4(4) . . . . ?
C19 C20 B46 C23 6.5(4) . . . . ?
C19 C20 B46 C24 117.6(4) . . . . ?
C19 C20 B46 C33 -108.2(4) . . . . ?
C19 C30 C43 C35 -2.9(5) . . . . ?
C20 C37 C35 C43 -1.4(5) . . . . ?
C20 B46 C24 C21 -58.6(3) . . . . ?
C20 B46 C33 C29 72.5(3) . . . . ?
C20 B46 C33 C44 -100.0(3) . . . . ?
C21 C24 B46 C23 57.8(3) . . . . ?
C21 C24 B46 C33 176.4(3) . . . . ?
C23 B46 C33 C29 -43.5(4) . . . . ?
C23 B46 C33 C44 143.9(3) . . . . ?
C24 B46 C33 C29 -159.0(4) . . . . ?
C24 B46 C33 C44 28.5(5) . . . . ?
F25 C41 C34 C57 178.5(4) . . . . ?
F26 C57 C34 C41 -179.1(4) . . . . ?
C28 C41 C34 C57 -1.3(5) . . . . ?
C29 C32 C38 C39 -0.7(5) . . . . ?
C29 C33 C44 C39 1.1(4) . . . . ?
C30 C43 C35 C37 3.0(5) . . . . ?
F31 C49 C58 C48 -176.1(4) . . . . ?
F31 C49 C58 F52 3.0(5) . . . . ?
C32 C38 C39 C44 0.1(5) . . . . ?
C33 C44 C39 C38 -0.4(5) . . . . ?
C48 C58 C49 C50 2.0(6) . . . . ?
